data_4317445
loop_
_publ_author_name
'Robert T. Paine'
'Evelyn M. Bond'
'S. Parveen'
'Nathan Donhart'
'Eileen N. Duesler'
'Karen Ann Smith'
'Heinrich N\"oth'

_publ_contact_author 'Robert T. Paine'
_publ_contact_author_email rtpaine@unm.edu
_publ_contact_author_fax 1.505.277.2609
_publ_contact_author_phone 1.505.277.1661
_publ_section_title
;
 Synthesis and Coordination Properties of 1-(Diphenylphosphine
 oxide)-1-(2'-pyridyl N-oxide)-3-(diphenylphosphine oxide)propane
;
_journal_name_full 'Inorganic Chemistry'
_journal_page_first 444
_journal_page_last 448
_journal_paper_doi 10.1021/ic0109041
_journal_volume 41
_journal_year 2002
_chemical_formula_sum 'C32 H30.5 N4 O12.75 P2 Pr'
_chemical_formula_weight 877.95
_chemical_name_systematic
;
?
;
_space_group_IT_number 61
_symmetry_cell_setting orthorhombic
_symmetry_space_group_name_Hall '-P 2ac 2ab'
_symmetry_space_group_name_H-M 'P b c a'
_atom_sites_solution_hydrogens geom
_atom_sites_solution_primary direct
_atom_sites_solution_secondary difmap
_audit_creation_method SHELXL-97
_cell_angle_alpha 90.00
_cell_angle_beta 90.00
_cell_angle_gamma 90.00
_cell_formula_units_Z 8
_cell_length_a 20.9907(18)
_cell_length_b 16.3968(13)
_cell_length_c 21.7003(19)
_cell_measurement_temperature 193(2)
_cell_volume 7468.8(11)
_computing_cell_refinement 'Bruker SMART'
_computing_data_collection 'Bruker SMART'
_computing_data_reduction 'Bruker SHELXTL'
_computing_molecular_graphics 'Bruker SHELXTL'
_computing_publication_material 'Bruker SHELXTL'
_computing_structure_refinement 'SHELXL-97 (Sheldrick, 1997)'
_computing_structure_solution 'SHELXS-97 (Sheldrick, 1990)'
_diffrn_ambient_temperature 193(2)
_diffrn_measured_fraction_theta_full 0.701
_diffrn_measured_fraction_theta_max 0.701
_diffrn_measurement_device_type 'CCD area detector'
_diffrn_measurement_method 'phi and omega scans'
_diffrn_radiation_monochromator graphite
_diffrn_radiation_source 'fine-focus sealed tube'
_diffrn_radiation_type MoK\a
_diffrn_radiation_wavelength 0.71073
_diffrn_reflns_av_R_equivalents 0.0599
_diffrn_reflns_av_sigmaI/netI 0.0416
_diffrn_reflns_limit_h_max 26
_diffrn_reflns_limit_h_min -26
_diffrn_reflns_limit_k_max 12
_diffrn_reflns_limit_k_min -21
_diffrn_reflns_limit_l_max 27
_diffrn_reflns_limit_l_min -26
_diffrn_reflns_number 42533
_diffrn_reflns_theta_full 29.50
_diffrn_reflns_theta_max 29.50
_diffrn_reflns_theta_min 1.83
_exptl_absorpt_coefficient_mu 1.457
_exptl_absorpt_correction_T_max 0.9177
_exptl_absorpt_correction_T_min 0.8680
_exptl_absorpt_correction_type SADABS
_exptl_crystal_colour colorless
_exptl_crystal_density_diffrn 1.562
_exptl_crystal_density_method 'not measured'
_exptl_crystal_description prism
_exptl_crystal_F_000 3532
_exptl_crystal_size_max 0.10
_exptl_crystal_size_mid 0.08
_exptl_crystal_size_min 0.06
_refine_diff_density_max 1.771
_refine_diff_density_min -1.168
_refine_diff_density_rms 0.127
_refine_ls_extinction_coef 0.00072(8)
_refine_ls_extinction_expression Fc^*^=kFc[1+0.001xFc^2^\l^3^/sin(2\q)]^-1/4^
_refine_ls_extinction_method SHELXL
_refine_ls_goodness_of_fit_ref 1.077
_refine_ls_hydrogen_treatment mixed
_refine_ls_matrix_type full
_refine_ls_number_parameters 470
_refine_ls_number_reflns 7298
_refine_ls_number_restraints 0
_refine_ls_restrained_S_all 1.077
_refine_ls_R_factor_all 0.0922
_refine_ls_R_factor_gt 0.0489
_refine_ls_shift/su_max 0.002
_refine_ls_shift/su_mean 0.000
_refine_ls_structure_factor_coef Fsqd
_refine_ls_weighting_details 'calc w=1/[\s^2^(Fo^2^)+(0.0585P)^2^+21.7000P] where P=(Fo^2^+2Fc^2^)/3'
_refine_ls_weighting_scheme calc
_refine_ls_wR_factor_gt 0.1125
_refine_ls_wR_factor_ref 0.1365
_reflns_number_gt 4851
_reflns_number_total 7298
_reflns_threshold_expression >2sigma(I)
_cod_data_source_file ic0109041.cif
_cod_data_source_block noeth81
_cod_depositor_comments
;
The following automatic conversions were performed:

'_symmetry_cell_setting' value 'Orthorhombic' changed to
'orthorhombic' according to the built-in table from CIF Core
dictionary named 'cif_core.dic' version 2.4.1 from 2010-06-29.

Automatic conversion script
Id: cif_fix_values 1646 2011-03-28 12:23:43Z adriana 
;
_cod_original_formula_sum 'C32 H30.50 N4 O12.75 P2 Pr'
_cod_database_code 4317445

loop_
_symmetry_equiv_pos_as_xyz
'x, y, z'
'-x+1/2, -y, z+1/2'
'-x, y+1/2, -z+1/2'
'x+1/2, -y+1/2, -z'
'-x, -y, -z'
'x-1/2, y, -z-1/2'
'x, -y-1/2, z-1/2'
'-x-1/2, y-1/2, z'

loop_
_atom_site_label
_atom_site_type_symbol
_atom_site_fract_x
_atom_site_fract_y
_atom_site_fract_z
_atom_site_U_iso_or_equiv
_atom_site_adp_type
_atom_site_occupancy
_atom_site_symmetry_multiplicity
_atom_site_calc_flag
_atom_site_refinement_flags
_atom_site_disorder_assembly
_atom_site_disorder_group
Pr Pr 0.154622(13) 0.241262(19) 0.138314(14) 0.03190(12) Uani 1 1 d . . .
P1 P 0.23906(6) -0.07840(10) 0.08256(7) 0.0334(3) Uani 1 1 d . . .
P2 P 0.10452(7) 0.06071(10) 0.24274(7) 0.0362(4) Uani 1 1 d . . .
O1 O 0.28198(19) -0.1446(2) 0.10610(18) 0.0394(10) Uani 1 1 d . . .
O2 O 0.12510(19) 0.1322(3) 0.20405(19) 0.0421(10) Uani 1 1 d . . .
O3 O 0.23831(17) 0.1502(3) 0.10745(18) 0.0367(9) Uani 1 1 d . . .
O4 O 0.2284(3) 0.3084(4) 0.3118(2) 0.0797(17) Uani 1 1 d . . .
O5 O 0.2383(2) 0.2420(3) 0.22556(19) 0.0468(11) Uani 1 1 d . . .
O6 O 0.1548(2) 0.3161(3) 0.2416(2) 0.0482(11) Uani 1 1 d . . .
O7 O 0.0746(3) 0.3512(4) 0.1065(3) 0.100(3) Uani 1 1 d . . .
O8 O 0.0340(2) 0.2561(3) 0.1583(3) 0.0756(17) Uani 1 1 d . . .
O9 O -0.0280(3) 0.3452(4) 0.1149(3) 0.0863(19) Uani 1 1 d . . .
O10 O 0.1530(3) 0.2308(3) 0.0217(2) 0.0643(14) Uani 1 1 d . . .
O11 O 0.1005(2) 0.1371(3) 0.0693(2) 0.0551(12) Uani 1 1 d . . .
O12 O 0.1099(2) 0.1313(3) -0.0299(2) 0.0666(15) Uani 1 1 d . . .
O13 O -0.1232(5) 0.2872(7) 0.2110(5) 0.116(3) Uani 0.75 1 d P . .
H13A H -0.0966 0.3034 0.1841 0.145 Uiso 0.75 1 d P . .
H13B H -0.1630 0.2929 0.2049 0.145 Uiso 0.75 1 d P . .
N1 N 0.2842(2) 0.1170(3) 0.1414(2) 0.0335(10) Uani 1 1 d . . .
N2 N 0.2078(3) 0.2885(4) 0.2615(2) 0.0489(14) Uani 1 1 d . . .
N3 N 0.0256(3) 0.3181(4) 0.1261(3) 0.0551(16) Uani 1 1 d . . .
N4 N 0.1209(2) 0.1662(4) 0.0188(3) 0.0481(14) Uani 1 1 d . . .
C1 C 0.1657(3) -0.1180(4) 0.0522(3) 0.0364(13) Uani 1 1 d . . .
C2 C 0.1681(3) -0.1926(4) 0.0219(3) 0.0510(17) Uani 1 1 d . . .
H2 H 0.2067 -0.2228 0.0207 0.064 Uiso 1 1 calc R . .
C3 C 0.1139(4) -0.2229(5) -0.0067(4) 0.066(2) Uani 1 1 d . . .
H3 H 0.1155 -0.2741 -0.0272 0.083 Uiso 1 1 calc R . .
C4 C 0.0577(3) -0.1796(5) -0.0056(3) 0.059(2) Uani 1 1 d . . .
H4 H 0.0211 -0.2003 -0.0260 0.074 Uiso 1 1 calc R . .
C5 C 0.0548(3) -0.1056(4) 0.0255(3) 0.0506(17) Uani 1 1 d . . .
H5 H 0.0157 -0.0764 0.0273 0.063 Uiso 1 1 calc R . .
C6 C 0.1087(3) -0.0741(4) 0.0540(3) 0.0429(15) Uani 1 1 d . . .
H6 H 0.1069 -0.0230 0.0746 0.054 Uiso 1 1 calc R . .
C7 C 0.2747(3) -0.0183(4) 0.0225(3) 0.0370(13) Uani 1 1 d . . .
C8 C 0.3405(3) -0.0078(4) 0.0211(3) 0.0482(16) Uani 1 1 d . . .
H8 H 0.3666 -0.0344 0.0506 0.060 Uiso 1 1 calc R . .
C9 C 0.3673(3) 0.0411(5) -0.0232(3) 0.061(2) Uani 1 1 d . . .
H9 H 0.4121 0.0492 -0.0235 0.076 Uiso 1 1 calc R . .
C10 C 0.3298(4) 0.0787(5) -0.0673(3) 0.059(2) Uani 1 1 d . . .
H10 H 0.3488 0.1114 -0.0984 0.074 Uiso 1 1 calc R . .
C11 C 0.2650(4) 0.0682(5) -0.0655(3) 0.062(2) Uani 1 1 d . . .
H11 H 0.2389 0.0950 -0.0950 0.077 Uiso 1 1 calc R . .
C12 C 0.2373(3) 0.0193(4) -0.0215(3) 0.0513(17) Uani 1 1 d . . .
H12 H 0.1925 0.0115 -0.0213 0.064 Uiso 1 1 calc R . .
C13 C 0.3364(3) 0.1625(4) 0.1533(3) 0.0437(15) Uani 1 1 d . . .
H13 H 0.3392 0.2164 0.1375 0.055 Uiso 1 1 calc R . .
C14 C 0.3857(3) 0.1316(5) 0.1880(4) 0.0542(18) Uani 1 1 d . . .
H14 H 0.4222 0.1639 0.1966 0.068 Uiso 1 1 calc R . .
C15 C 0.3811(3) 0.0528(5) 0.2101(3) 0.0558(19) Uani 1 1 d . . .
H15 H 0.4148 0.0301 0.2337 0.070 Uiso 1 1 calc R . .
C16 C 0.3277(3) 0.0075(4) 0.1978(3) 0.0435(15) Uani 1 1 d . . .
H16 H 0.3245 -0.0465 0.2134 0.054 Uiso 1 1 calc R . .
C17 C 0.2780(3) 0.0396(4) 0.1626(3) 0.0347(13) Uani 1 1 d . . .
C18 C 0.2186(2) -0.0082(4) 0.1452(3) 0.0344(13) Uani 1 1 d . . .
H18 H 0.1854 0.0308 0.1302 0.043 Uiso 1 1 calc R . .
C19 C 0.1907(3) -0.0584(4) 0.1989(3) 0.0382(14) Uani 1 1 d . . .
H19A H 0.1537 -0.0897 0.1833 0.048 Uiso 1 1 calc R . .
H19B H 0.2233 -0.0983 0.2124 0.048 Uiso 1 1 calc R . .
C20 C 0.1692(3) -0.0092(4) 0.2554(3) 0.0397(14) Uani 1 1 d . . .
H20A H 0.2062 0.0221 0.2711 0.050 Uiso 1 1 calc R . .
H20B H 0.1564 -0.0480 0.2882 0.050 Uiso 1 1 calc R . .
C21 C 0.0775(4) 0.0925(4) 0.3169(3) 0.0507(17) Uani 1 1 d . . .
C22 C 0.0364(4) 0.0474(7) 0.3518(3) 0.079(3) Uani 1 1 d . . .
H22 H 0.0212 -0.0031 0.3362 0.099 Uiso 1 1 calc R . .
C23 C 0.0166(4) 0.0735(9) 0.4092(4) 0.103(4) Uani 1 1 d . . .
H23 H -0.0104 0.0393 0.4329 0.129 Uiso 1 1 calc R . .
C24 C 0.0339(8) 0.1436(8) 0.4315(4) 0.130(6) Uani 1 1 d . . .
H24 H 0.0180 0.1626 0.4699 0.163 Uiso 1 1 calc R . .
C25 C 0.0739(12) 0.1868(7) 0.3991(5) 0.241(13) Uani 1 1 d . . .
H25 H 0.0908 0.2354 0.4165 0.301 Uiso 1 1 calc R . .
C26 C 0.0926(9) 0.1645(7) 0.3406(5) 0.191(9) Uani 1 1 d . . .
H26 H 0.1169 0.2017 0.3167 0.238 Uiso 1 1 calc R . .
C27 C 0.0405(3) 0.0052(4) 0.2076(3) 0.0409(15) Uani 1 1 d . . .
C28 C 0.0277(3) -0.0751(4) 0.2245(3) 0.0520(17) Uani 1 1 d . . .
H28 H 0.0550 -0.1027 0.2526 0.065 Uiso 1 1 calc R . .
C29 C -0.0250(4) -0.1144(5) 0.2002(4) 0.066(2) Uani 1 1 d . . .
H29 H -0.0346 -0.1687 0.2125 0.083 Uiso 1 1 calc R . .
C30 C -0.0631(4) -0.0757(6) 0.1590(4) 0.076(3) Uani 1 1 d . . .
H30 H -0.0995 -0.1029 0.1432 0.095 Uiso 1 1 calc R . .
C31 C -0.0498(4) 0.0016(6) 0.1400(3) 0.073(3) Uani 1 1 d . . .
H31 H -0.0761 0.0270 0.1100 0.092 Uiso 1 1 calc R . .
C32 C 0.0021(3) 0.0439(5) 0.1643(3) 0.0553(19) Uani 1 1 d . . .
H32 H 0.0111 0.0980 0.1514 0.069 Uiso 1 1 calc R . .

loop_
_atom_site_aniso_label
_atom_site_aniso_U_11
_atom_site_aniso_U_22
_atom_site_aniso_U_33
_atom_site_aniso_U_23
_atom_site_aniso_U_13
_atom_site_aniso_U_12
Pr 0.02862(16) 0.0306(2) 0.03645(17) 0.00182(14) -0.00081(12) 0.00013(13)
P1 0.0321(7) 0.0295(9) 0.0386(7) 0.0016(7) -0.0026(6) -0.0002(6)
P2 0.0379(7) 0.0358(10) 0.0350(7) 0.0010(7) -0.0001(6) -0.0050(7)
O1 0.041(2) 0.031(2) 0.046(2) 0.0050(19) -0.0012(18) 0.0051(19)
O2 0.041(2) 0.040(3) 0.046(2) 0.010(2) -0.0022(18) -0.0090(19)
O3 0.035(2) 0.034(3) 0.041(2) 0.0020(19) -0.0015(16) 0.0047(18)
O4 0.093(4) 0.095(5) 0.051(3) -0.024(3) -0.014(3) -0.013(3)
O5 0.047(2) 0.048(3) 0.045(2) -0.009(2) -0.0031(19) 0.003(2)
O6 0.054(3) 0.041(3) 0.049(2) -0.003(2) 0.009(2) 0.003(2)
O7 0.049(3) 0.111(5) 0.141(6) 0.082(5) 0.030(3) 0.031(3)
O8 0.042(2) 0.051(3) 0.134(5) 0.014(4) 0.012(3) 0.006(2)
O9 0.050(3) 0.108(5) 0.101(4) -0.017(4) -0.021(3) 0.037(3)
O10 0.082(4) 0.061(4) 0.051(3) 0.005(3) -0.009(2) -0.020(3)
O11 0.056(3) 0.060(3) 0.049(3) -0.001(2) -0.002(2) -0.019(2)
O12 0.071(3) 0.077(4) 0.052(3) -0.016(3) -0.016(2) 0.006(3)
O13 0.098(7) 0.118(8) 0.133(9) -0.002(7) 0.015(6) -0.025(6)
N1 0.031(2) 0.027(3) 0.043(3) 0.000(2) -0.001(2) 0.003(2)
N2 0.057(3) 0.047(4) 0.042(3) -0.002(3) 0.000(3) -0.015(3)
N3 0.039(3) 0.067(5) 0.059(4) -0.009(3) -0.009(3) 0.011(3)
N4 0.042(3) 0.053(4) 0.049(3) -0.008(3) -0.013(2) 0.002(3)
C1 0.037(3) 0.033(3) 0.040(3) 0.003(3) -0.006(2) -0.001(2)
C2 0.049(4) 0.040(4) 0.064(4) -0.006(4) -0.011(3) 0.003(3)
C3 0.064(4) 0.047(5) 0.087(6) -0.025(4) -0.023(4) -0.008(4)
C4 0.044(4) 0.061(5) 0.073(5) -0.006(4) -0.017(3) -0.014(3)
C5 0.038(3) 0.053(5) 0.061(4) -0.002(4) -0.008(3) -0.001(3)
C6 0.037(3) 0.039(4) 0.052(4) -0.005(3) -0.003(3) -0.001(3)
C7 0.038(3) 0.034(4) 0.039(3) 0.002(3) -0.001(2) 0.000(3)
C8 0.042(3) 0.059(5) 0.044(3) 0.007(3) -0.004(3) -0.011(3)
C9 0.052(4) 0.073(6) 0.057(4) 0.009(4) 0.002(3) -0.018(4)
C10 0.075(5) 0.058(5) 0.045(4) 0.005(4) 0.002(3) -0.029(4)
C11 0.069(5) 0.067(6) 0.049(4) 0.021(4) -0.010(3) -0.011(4)
C12 0.045(3) 0.058(5) 0.051(4) 0.016(3) -0.007(3) -0.006(3)
C13 0.037(3) 0.034(4) 0.061(4) 0.001(3) -0.004(3) -0.009(3)
C14 0.037(3) 0.048(5) 0.078(5) 0.000(4) -0.012(3) -0.003(3)
C15 0.043(3) 0.059(5) 0.065(4) 0.000(4) -0.020(3) 0.003(3)
C16 0.041(3) 0.040(4) 0.049(4) 0.001(3) -0.008(3) 0.002(3)
C17 0.036(3) 0.032(4) 0.035(3) -0.003(3) -0.002(2) -0.002(3)
C18 0.030(3) 0.031(3) 0.043(3) 0.002(3) -0.002(2) 0.000(2)
C19 0.039(3) 0.033(4) 0.042(3) 0.003(3) 0.002(2) 0.001(3)
C20 0.040(3) 0.044(4) 0.034(3) 0.005(3) -0.001(2) -0.004(3)
C21 0.080(5) 0.036(4) 0.035(3) -0.001(3) 0.000(3) 0.008(4)
C22 0.053(4) 0.137(9) 0.048(4) -0.024(5) 0.016(3) -0.018(5)
C23 0.056(5) 0.207(14) 0.047(5) -0.016(7) 0.014(4) 0.025(6)
C24 0.246(16) 0.098(9) 0.048(5) -0.012(6) 0.018(8) 0.090(10)
C25 0.61(4) 0.054(7) 0.057(6) -0.028(6) 0.093(13) -0.099(14)
C26 0.42(3) 0.094(9) 0.061(6) -0.034(6) 0.070(10) -0.149(13)
C27 0.039(3) 0.047(4) 0.037(3) -0.006(3) 0.009(2) -0.007(3)
C28 0.044(3) 0.050(5) 0.062(4) -0.011(4) 0.012(3) -0.007(3)
C29 0.062(5) 0.061(5) 0.075(5) -0.013(4) 0.020(4) -0.034(4)
C30 0.063(5) 0.115(8) 0.049(4) -0.021(5) 0.007(4) -0.041(5)
C31 0.055(4) 0.120(8) 0.045(4) 0.012(5) -0.005(3) -0.033(5)
C32 0.044(3) 0.081(6) 0.041(3) 0.003(4) 0.004(3) -0.015(3)

loop_
_atom_type_symbol
_atom_type_description
_atom_type_scat_dispersion_real
_atom_type_scat_dispersion_imag
_atom_type_scat_source
C C 0.0033 0.0016 'International Tables Vol C Tables 4.2.6.8 and 6.1.1.4'
H H 0.0000 0.0000 'International Tables Vol C Tables 4.2.6.8 and 6.1.1.4'
N N 0.0061 0.0033 'International Tables Vol C Tables 4.2.6.8 and 6.1.1.4'
O O 0.0106 0.0060 'International Tables Vol C Tables 4.2.6.8 and 6.1.1.4'
P P 0.1023 0.0942 'International Tables Vol C Tables 4.2.6.8 and 6.1.1.4'
Pr Pr -0.2180 2.8214 'International Tables Vol C Tables 4.2.6.8 and 6.1.1.4'

loop_
_geom_angle_atom_site_label_1
_geom_angle_atom_site_label_2
_geom_angle_atom_site_label_3
_geom_angle
_geom_angle_site_symmetry_1
_geom_angle_site_symmetry_3
_geom_angle_publ_flag
O2 Pr O1 155.30(14) . 8_665 ?
O2 Pr O3 83.70(14) . . ?
O1 Pr O3 89.86(14) 8_665 . ?
O2 Pr O10 123.09(16) . . ?
O1 Pr O10 76.68(15) 8_665 . ?
O3 Pr O10 71.92(16) . . ?
O2 Pr O11 74.36(15) . . ?
O1 Pr O11 126.92(14) 8_665 . ?
O3 Pr O11 75.22(14) . . ?
O10 Pr O11 50.24(16) . . ?
O2 Pr O6 80.48(14) . . ?
O1 Pr O6 83.14(14) 8_665 . ?
O3 Pr O6 122.85(14) . . ?
O10 Pr O6 155.17(16) . . ?
O11 Pr O6 147.19(14) . . ?
O2 Pr O7 121.46(16) . . ?
O1 Pr O7 74.73(17) 8_665 . ?
O3 Pr O7 147.47(18) . . ?
O10 Pr O7 76.7(2) . . ?
O11 Pr O7 91.2(2) . . ?
O6 Pr O7 84.2(2) . . ?
O2 Pr O8 73.32(16) . . ?
O1 Pr O8 121.32(15) 8_665 . ?
O3 Pr O8 145.44(16) . . ?
O10 Pr O8 99.3(2) . . ?
O11 Pr O8 73.94(18) . . ?
O6 Pr O8 78.95(18) . . ?
O7 Pr O8 48.30(17) . . ?
O2 Pr O5 74.93(14) . . ?
O1 Pr O5 80.38(14) 8_665 . ?
O3 Pr O5 73.13(13) . . ?
O10 Pr O5 137.82(15) . . ?
O11 Pr O5 137.70(15) . . ?
O6 Pr O5 49.75(14) . . ?
O7 Pr O5 129.9(2) . . ?
O8 Pr O5 122.92(18) . . ?
O2 Pr N4 98.71(16) . . ?
O1 Pr N4 101.64(15) 8_665 . ?
O3 Pr N4 70.85(14) . . ?
O10 Pr N4 24.98(15) . . ?
O11 Pr N4 25.29(15) . . ?
O6 Pr N4 165.81(14) . . ?
O7 Pr N4 84.2(2) . . ?
O8 Pr N4 87.22(18) . . ?
O5 Pr N4 143.91(14) . . ?
O2 Pr N2 75.85(14) . . ?
O1 Pr N2 81.48(14) 8_665 . ?
O3 Pr N2 97.85(15) . . ?
O10 Pr N2 155.75(15) . . ?
O11 Pr N2 149.97(15) . . ?
O6 Pr N2 25.01(14) . . ?
O7 Pr N2 107.7(2) . . ?
O8 Pr N2 101.03(19) . . ?
O5 Pr N2 24.75(14) . . ?
N4 Pr N2 168.12(16) . . ?
O2 Pr N3 97.69(17) . . ?
O1 Pr N3 98.49(17) 8_665 . ?
O3 Pr N3 153.85(14) . . ?
O10 Pr N3 85.88(17) . . ?
O11 Pr N3 80.01(16) . . ?
O6 Pr N3 82.91(15) . . ?
O7 Pr N3 24.10(18) . . ?
O8 Pr N3 24.37(16) . . ?
O5 Pr N3 132.59(14) . . ?
N4 Pr N3 83.17(15) . . ?
N2 Pr N3 107.86(16) . . ?
O1 P1 C1 112.2(3) . . ?
O1 P1 C7 113.2(3) . . ?
C1 P1 C7 106.8(3) . . ?
O1 P1 C18 110.1(2) . . ?
C1 P1 C18 107.3(3) . . ?
C7 P1 C18 106.9(3) . . ?
O2 P2 C21 111.5(3) . . ?
O2 P2 C27 111.9(3) . . ?
C21 P2 C27 107.1(3) . . ?
O2 P2 C20 111.4(3) . . ?
C21 P2 C20 106.7(3) . . ?
C27 P2 C20 107.9(3) . . ?
P1 O1 Pr 175.0(3) . 8_655 ?
P2 O2 Pr 176.8(3) . . ?
N1 O3 Pr 129.1(3) . . ?
N2 O5 Pr 96.4(3) . . ?
N2 O6 Pr 97.3(3) . . ?
N3 O7 Pr 98.3(4) . . ?
N3 O8 Pr 97.0(4) . . ?
N4 O10 Pr 96.6(4) . . ?
N4 O11 Pr 96.0(3) . . ?
H13A O13 H13B 120.2 . . ?
O3 N1 C13 117.9(5) . . ?
O3 N1 C17 120.2(4) . . ?
C13 N1 C17 121.9(5) . . ?
O4 N2 O5 122.4(6) . . ?
O4 N2 O6 121.1(6) . . ?
O5 N2 O6 116.5(5) . . ?
O4 N2 Pr 178.8(5) . . ?
O5 N2 Pr 58.9(3) . . ?
O6 N2 Pr 57.7(3) . . ?
O9 N3 O7 122.1(7) . . ?
O9 N3 O8 122.3(7) . . ?
O7 N3 O8 115.6(5) . . ?
O9 N3 Pr 172.8(5) . . ?
O7 N3 Pr 57.6(3) . . ?
O8 N3 Pr 58.6(3) . . ?
O12 N4 O10 122.6(6) . . ?
O12 N4 O11 120.4(6) . . ?
O10 N4 O11 117.0(5) . . ?
O12 N4 Pr 175.7(5) . . ?
O10 N4 Pr 58.5(3) . . ?
O11 N4 Pr 58.7(3) . . ?
C2 C1 C6 119.8(5) . . ?
C2 C1 P1 117.5(4) . . ?
C6 C1 P1 122.5(5) . . ?
C3 C2 C1 119.9(6) . . ?
C3 C2 H2 120.1 . . ?
C1 C2 H2 120.1 . . ?
C4 C3 C2 120.6(7) . . ?
C4 C3 H3 119.7 . . ?
C2 C3 H3 119.7 . . ?
C3 C4 C5 119.8(6) . . ?
C3 C4 H4 120.1 . . ?
C5 C4 H4 120.1 . . ?
C6 C5 C4 120.3(6) . . ?
C6 C5 H5 119.8 . . ?
C4 C5 H5 119.8 . . ?
C5 C6 C1 119.6(6) . . ?
C5 C6 H6 120.2 . . ?
C1 C6 H6 120.2 . . ?
C12 C7 C8 119.6(6) . . ?
C12 C7 P1 120.6(4) . . ?
C8 C7 P1 119.8(5) . . ?
C9 C8 C7 119.7(6) . . ?
C9 C8 H8 120.2 . . ?
C7 C8 H8 120.2 . . ?
C8 C9 C10 120.8(7) . . ?
C8 C9 H9 119.6 . . ?
C10 C9 H9 119.6 . . ?
C11 C10 C9 119.2(7) . . ?
C11 C10 H10 120.4 . . ?
C9 C10 H10 120.4 . . ?
C10 C11 C12 120.7(7) . . ?
C10 C11 H11 119.6 . . ?
C12 C11 H11 119.6 . . ?
C11 C12 C7 120.0(6) . . ?
C11 C12 H12 120.0 . . ?
C7 C12 H12 120.0 . . ?
N1 C13 C14 120.8(6) . . ?
N1 C13 H13 119.6 . . ?
C14 C13 H13 119.6 . . ?
C13 C14 C15 118.7(6) . . ?
C13 C14 H14 120.6 . . ?
C15 C14 H14 120.6 . . ?
C16 C15 C14 119.8(6) . . ?
C16 C15 H15 120.1 . . ?
C14 C15 H15 120.1 . . ?
C15 C16 C17 120.9(6) . . ?
C15 C16 H16 119.6 . . ?
C17 C16 H16 119.6 . . ?
N1 C17 C16 117.9(5) . . ?
N1 C17 C18 118.4(5) . . ?
C16 C17 C18 123.7(6) . . ?
C17 C18 C19 113.5(5) . . ?
C17 C18 P1 108.4(4) . . ?
C19 C18 P1 108.3(4) . . ?
C17 C18 H18 108.9 . . ?
C19 C18 H18 108.9 . . ?
P1 C18 H18 108.9 . . ?
C20 C19 C18 115.8(5) . . ?
C20 C19 H19A 108.3 . . ?
C18 C19 H19A 108.3 . . ?
C20 C19 H19B 108.3 . . ?
C18 C19 H19B 108.3 . . ?
H19A C19 H19B 107.4 . . ?
C19 C20 P2 115.8(4) . . ?
C19 C20 H20A 108.3 . . ?
P2 C20 H20A 108.3 . . ?
C19 C20 H20B 108.3 . . ?
P2 C20 H20B 108.3 . . ?
H20A C20 H20B 107.4 . . ?
C26 C21 C22 114.7(8) . . ?
C26 C21 P2 122.3(7) . . ?
C22 C21 P2 122.8(6) . . ?
C21 C22 C23 121.4(9) . . ?
C21 C22 H22 119.3 . . ?
C23 C22 H22 119.3 . . ?
C24 C23 C22 121.8(11) . . ?
C24 C23 H23 119.1 . . ?
C22 C23 H23 119.1 . . ?
C23 C24 C25 117.4(9) . . ?
C23 C24 H24 121.3 . . ?
C25 C24 H24 121.3 . . ?
C24 C25 C26 122.4(11) . . ?
C24 C25 H25 118.8 . . ?
C26 C25 H25 118.8 . . ?
C21 C26 C25 121.7(10) . . ?
C21 C26 H26 119.2 . . ?
C25 C26 H26 119.2 . . ?
C32 C27 C28 119.7(6) . . ?
C32 C27 P2 119.4(5) . . ?
C28 C27 P2 120.9(5) . . ?
C29 C28 C27 119.6(7) . . ?
C29 C28 H28 120.2 . . ?
C27 C28 H28 120.2 . . ?
C30 C29 C28 120.2(8) . . ?
C30 C29 H29 119.9 . . ?
C28 C29 H29 119.9 . . ?
C29 C30 C31 120.9(7) . . ?
C29 C30 H30 119.5 . . ?
C31 C30 H30 119.5 . . ?
C30 C31 C32 120.6(8) . . ?
C30 C31 H31 119.7 . . ?
C32 C31 H31 119.7 . . ?
C27 C32 C31 118.8(7) . . ?
C27 C32 H32 120.6 . . ?
C31 C32 H32 120.6 . . ?

loop_
_geom_bond_atom_site_label_1
_geom_bond_atom_site_label_2
_geom_bond_distance
_geom_bond_site_symmetry_2
_geom_bond_publ_flag
Pr O2 2.370(4) . ?
Pr O1 2.400(4) 8_665 ?
Pr O3 2.400(4) . ?
Pr O10 2.536(5) . ?
Pr O11 2.540(4) . ?
Pr O6 2.554(4) . ?
Pr O7 2.559(5) . ?
Pr O8 2.580(5) . ?
Pr O5 2.582(4) . ?
Pr N4 2.957(5) . ?
Pr N2 2.998(5) . ?
Pr N3 2.999(5) . ?
P1 O1 1.501(4) . ?
P1 C1 1.795(6) . ?
P1 C7 1.797(6) . ?
P1 C18 1.832(6) . ?
P2 O2 1.506(4) . ?
P2 C21 1.785(7) . ?
P2 C27 1.792(6) . ?
P2 C20 1.797(6) . ?
O1 Pr 2.400(4) 8_655 ?
O3 N1 1.329(6) . ?
O4 N2 1.219(7) . ?
O5 N2 1.263(7) . ?
O6 N2 1.278(7) . ?
O7 N3 1.238(8) . ?
O8 N3 1.247(8) . ?
O9 N3 1.234(7) . ?
O10 N4 1.257(7) . ?
O11 N4 1.270(7) . ?
O12 N4 1.224(7) . ?
O13 H13A 0.8500 . ?
O13 H13B 0.8501 . ?
N1 C13 1.351(7) . ?
N1 C17 1.355(7) . ?
C1 C2 1.391(9) . ?
C1 C6 1.397(8) . ?
C2 C3 1.388(9) . ?
C2 H2 0.9500 . ?
C3 C4 1.376(10) . ?
C3 H3 0.9500 . ?
C4 C5 1.390(10) . ?
C4 H4 0.9500 . ?
C5 C6 1.390(8) . ?
C5 H5 0.9500 . ?
C6 H6 0.9500 . ?
C7 C12 1.381(8) . ?
C7 C8 1.392(8) . ?
C8 C9 1.371(9) . ?
C8 H8 0.9500 . ?
C9 C10 1.384(10) . ?
C9 H9 0.9500 . ?
C10 C11 1.373(10) . ?
C10 H10 0.9500 . ?
C11 C12 1.376(9) . ?
C11 H11 0.9500 . ?
C12 H12 0.9500 . ?
C13 C14 1.376(9) . ?
C13 H13 0.9500 . ?
C14 C15 1.381(10) . ?
C14 H14 0.9500 . ?
C15 C16 1.370(9) . ?
C15 H15 0.9500 . ?
C16 C17 1.396(8) . ?
C16 H16 0.9500 . ?
C17 C18 1.521(7) . ?
C18 C19 1.543(8) . ?
C18 H18 1.0000 . ?
C19 C20 1.537(8) . ?
C19 H19A 0.9900 . ?
C19 H19B 0.9900 . ?
C20 H20A 0.9900 . ?
C20 H20B 0.9900 . ?
C21 C26 1.326(12) . ?
C21 C22 1.366(10) . ?
C22 C23 1.381(11) . ?
C22 H22 0.9500 . ?
C23 C24 1.298(16) . ?
C23 H23 0.9500 . ?
C24 C25 1.304(19) . ?
C24 H24 0.9500 . ?
C25 C26 1.377(14) . ?
C25 H25 0.9500 . ?
C26 H26 0.9500 . ?
C27 C32 1.392(9) . ?
C27 C28 1.393(9) . ?
C28 C29 1.386(9) . ?
C28 H28 0.9500 . ?
C29 C30 1.357(12) . ?
C29 H29 0.9500 . ?
C30 C31 1.363(12) . ?
C30 H30 0.9500 . ?
C31 C32 1.394(9) . ?
C31 H31 0.9500 . ?
C32 H32 0.9500 . ?

loop_
_geom_hbond_atom_site_label_D
_geom_hbond_atom_site_label_H
_geom_hbond_atom_site_label_A
_geom_hbond_distance_DH
_geom_hbond_distance_HA
_geom_hbond_distance_DA
_geom_hbond_angle_DHA
_geom_hbond_site_symmetry_A
O13 H13A O9 0.85 2.19 3.042(12) 180.0 .
O13 H13B O4 0.85 2.32 3.173(12) 180.0 6_556
C25 H25 O12 0.95 2.51 3.442(12) 167.1 7_566

loop_
_geom_torsion_atom_site_label_1
_geom_torsion_atom_site_label_2
_geom_torsion_atom_site_label_3
_geom_torsion_atom_site_label_4
_geom_torsion
_geom_torsion_site_symmetry_1
_geom_torsion_site_symmetry_2
_geom_torsion_site_symmetry_3
_geom_torsion_site_symmetry_4
_geom_torsion_publ_flag
C1 P1 O1 Pr 20(3) . . . 8_655 ?
C7 P1 O1 Pr -101(3) . . . 8_655 ?
C18 P1 O1 Pr 139(3) . . . 8_655 ?
C21 P2 O2 Pr -139(5) . . . . ?
C27 P2 O2 Pr -19(5) . . . . ?
C20 P2 O2 Pr 102(5) . . . . ?
O1 Pr O2 P2 -156(5) 8_665 . . . ?
O3 Pr O2 P2 -80(5) . . . . ?
O10 Pr O2 P2 -17(5) . . . . ?
O11 Pr O2 P2 -4(5) . . . . ?
O6 Pr O2 P2 155(5) . . . . ?
O7 Pr O2 P2 78(5) . . . . ?
O8 Pr O2 P2 73(5) . . . . ?
O5 Pr O2 P2 -155(5) . . . . ?
N4 Pr O2 P2 -11(5) . . . . ?
N2 Pr O2 P2 180(100) . . . . ?
N3 Pr O2 P2 73(5) . . . . ?
O2 Pr O3 N1 -60.1(4) . . . . ?
O1 Pr O3 N1 96.0(4) 8_665 . . . ?
O10 Pr O3 N1 172.0(4) . . . . ?
O11 Pr O3 N1 -135.5(4) . . . . ?
O6 Pr O3 N1 14.3(5) . . . . ?
O7 Pr O3 N1 156.4(4) . . . . ?
O8 Pr O3 N1 -108.1(5) . . . . ?
O5 Pr O3 N1 16.0(4) . . . . ?
N4 Pr O3 N1 -161.6(4) . . . . ?
N2 Pr O3 N1 14.6(4) . . . . ?
N3 Pr O3 N1 -154.7(4) . . . . ?
O2 Pr O5 N2 -88.8(4) . . . . ?
O1 Pr O5 N2 90.5(3) 8_665 . . . ?
O3 Pr O5 N2 -176.7(4) . . . . ?
O10 Pr O5 N2 148.1(3) . . . . ?
O11 Pr O5 N2 -133.5(3) . . . . ?
O6 Pr O5 N2 1.4(3) . . . . ?
O7 Pr O5 N2 29.8(4) . . . . ?
O8 Pr O5 N2 -30.7(4) . . . . ?
N4 Pr O5 N2 -172.9(3) . . . . ?
N3 Pr O5 N2 -2.2(4) . . . . ?
O2 Pr O6 N2 76.9(3) . . . . ?
O1 Pr O6 N2 -84.5(3) 8_665 . . . ?
O3 Pr O6 N2 0.8(4) . . . . ?
O10 Pr O6 N2 -120.2(4) . . . . ?
O11 Pr O6 N2 117.0(4) . . . . ?
O7 Pr O6 N2 -159.8(4) . . . . ?
O8 Pr O6 N2 151.6(4) . . . . ?
O5 Pr O6 N2 -1.4(3) . . . . ?
N4 Pr O6 N2 164.8(6) . . . . ?
N3 Pr O6 N2 176.0(4) . . . . ?
O2 Pr O7 N3 -10.4(6) . . . . ?
O1 Pr O7 N3 -170.0(6) 8_665 . . . ?
O3 Pr O7 N3 125.7(4) . . . . ?
O10 Pr O7 N3 110.4(5) . . . . ?
O11 Pr O7 N3 61.9(5) . . . . ?
O6 Pr O7 N3 -85.5(5) . . . . ?
O8 Pr O7 N3 -5.2(4) . . . . ?
O5 Pr O7 N3 -107.0(5) . . . . ?
N4 Pr O7 N3 86.2(5) . . . . ?
N2 Pr O7 N3 -94.4(5) . . . . ?
O2 Pr O8 N3 -179.5(5) . . . . ?
O1 Pr O8 N3 22.4(5) 8_665 . . . ?
O3 Pr O8 N3 -129.1(4) . . . . ?
O10 Pr O8 N3 -57.6(5) . . . . ?
O11 Pr O8 N3 -101.4(5) . . . . ?
O6 Pr O8 N3 97.2(4) . . . . ?
O7 Pr O8 N3 5.1(4) . . . . ?
O5 Pr O8 N3 121.7(4) . . . . ?
N4 Pr O8 N3 -79.6(5) . . . . ?
N2 Pr O8 N3 109.1(5) . . . . ?
O2 Pr O10 N4 13.8(5) . . . . ?
O1 Pr O10 N4 177.6(4) 8_665 . . . ?
O3 Pr O10 N4 83.3(4) . . . . ?
O11 Pr O10 N4 -2.2(3) . . . . ?
O6 Pr O10 N4 -145.9(4) . . . . ?
O7 Pr O10 N4 -105.2(4) . . . . ?
O8 Pr O10 N4 -62.2(4) . . . . ?
O5 Pr O10 N4 118.7(4) . . . . ?
N2 Pr O10 N4 151.3(4) . . . . ?
N3 Pr O10 N4 -82.7(4) . . . . ?
O2 Pr O11 N4 -163.8(4) . . . . ?
O1 Pr O11 N4 2.0(4) 8_665 . . . ?
O3 Pr O11 N4 -76.4(4) . . . . ?
O10 Pr O11 N4 2.2(3) . . . . ?
O6 Pr O11 N4 154.9(3) . . . . ?
O7 Pr O11 N4 73.7(4) . . . . ?
O8 Pr O11 N4 119.4(4) . . . . ?
O5 Pr O11 N4 -119.0(4) . . . . ?
N2 Pr O11 N4 -156.3(4) . . . . ?
N3 Pr O11 N4 95.2(4) . . . . ?
Pr O3 N1 C13 -81.9(6) . . . . ?
Pr O3 N1 C17 98.6(5) . . . . ?
Pr O5 N2 O4 179.9(6) . . . . ?
Pr O5 N2 O6 -2.3(5) . . . . ?
Pr O6 N2 O4 -179.8(5) . . . . ?
Pr O6 N2 O5 2.4(5) . . . . ?
O2 Pr N2 O4 -91(24) . . . . ?
O1 Pr N2 O4 99(24) 8_665 . . . ?
O3 Pr N2 O4 -172(100) . . . . ?
O10 Pr N2 O4 125(24) . . . . ?
O11 Pr N2 O4 -98(24) . . . . ?
O6 Pr N2 O4 7(24) . . . . ?
O7 Pr N2 O4 28(24) . . . . ?
O8 Pr N2 O4 -21(24) . . . . ?
O5 Pr N2 O4 -175(100) . . . . ?
N4 Pr N2 O4 -155(24) . . . . ?
N3 Pr N2 O4 3(24) . . . . ?
O2 Pr N2 O5 84.6(4) . . . . ?
O1 Pr N2 O5 -85.5(3) 8_665 . . . ?
O3 Pr N2 O5 3.2(4) . . . . ?
O10 Pr N2 O5 -59.6(6) . . . . ?
O11 Pr N2 O5 77.1(5) . . . . ?
O6 Pr N2 O5 -177.5(6) . . . . ?
O7 Pr N2 O5 -156.4(3) . . . . ?
O8 Pr N2 O5 154.1(3) . . . . ?
N4 Pr N2 O5 20.7(9) . . . . ?
N3 Pr N2 O5 178.3(3) . . . . ?
O2 Pr N2 O6 -97.9(3) . . . . ?
O1 Pr N2 O6 92.0(3) 8_665 . . . ?
O3 Pr N2 O6 -179.3(3) . . . . ?
O10 Pr N2 O6 117.9(5) . . . . ?
O11 Pr N2 O6 -105.3(4) . . . . ?
O7 Pr N2 O6 21.1(4) . . . . ?
O8 Pr N2 O6 -28.4(4) . . . . ?
O5 Pr N2 O6 177.5(6) . . . . ?
N4 Pr N2 O6 -161.8(7) . . . . ?
N3 Pr N2 O6 -4.2(4) . . . . ?
Pr O7 N3 O9 -171.5(6) . . . . ?
Pr O7 N3 O8 8.9(7) . . . . ?
Pr O8 N3 O9 171.6(6) . . . . ?
Pr O8 N3 O7 -8.8(7) . . . . ?
O2 Pr N3 O9 -99(5) . . . . ?
O1 Pr N3 O9 100(5) 8_665 . . . ?
O3 Pr N3 O9 -8(5) . . . . ?
O10 Pr N3 O9 24(5) . . . . ?
O11 Pr N3 O9 -26(5) . . . . ?
O6 Pr N3 O9 -178(5) . . . . ?
O7 Pr N3 O9 90(5) . . . . ?
O8 Pr N3 O9 -99(5) . . . . ?
O5 Pr N3 O9 -176(5) . . . . ?
N4 Pr N3 O9 -1(5) . . . . ?
N2 Pr N3 O9 -177(5) . . . . ?
O2 Pr N3 O7 171.0(5) . . . . ?
O1 Pr N3 O7 9.8(5) 8_665 . . . ?
O3 Pr N3 O7 -97.6(6) . . . . ?
O10 Pr N3 O7 -66.1(5) . . . . ?
O11 Pr N3 O7 -116.4(5) . . . . ?
O6 Pr N3 O7 91.7(5) . . . . ?
O8 Pr N3 O7 170.6(8) . . . . ?
O5 Pr N3 O7 94.5(6) . . . . ?
N4 Pr N3 O7 -91.0(5) . . . . ?
N2 Pr N3 O7 93.5(5) . . . . ?
O2 Pr N3 O8 0.5(5) . . . . ?
O1 Pr N3 O8 -160.8(5) 8_665 . . . ?
O3 Pr N3 O8 91.9(6) . . . . ?
O10 Pr N3 O8 123.3(5) . . . . ?
O11 Pr N3 O8 73.0(5) . . . . ?
O6 Pr N3 O8 -78.9(5) . . . . ?
O7 Pr N3 O8 -170.6(8) . . . . ?
O5 Pr N3 O8 -76.1(5) . . . . ?
N4 Pr N3 O8 98.4(5) . . . . ?
N2 Pr N3 O8 -77.1(5) . . . . ?
Pr O10 N4 O12 -175.1(5) . . . . ?
Pr O10 N4 O11 3.9(6) . . . . ?
Pr O11 N4 O12 175.1(5) . . . . ?
Pr O11 N4 O10 -3.9(6) . . . . ?
O2 Pr N4 O12 -63(7) . . . . ?
O1 Pr N4 O12 103(7) 8_665 . . . ?
O3 Pr N4 O12 17(7) . . . . ?
O10 Pr N4 O12 105(7) . . . . ?
O11 Pr N4 O12 -79(7) . . . . ?
O6 Pr N4 O12 -149(6) . . . . ?
O7 Pr N4 O12 176(7) . . . . ?
O8 Pr N4 O12 -136(7) . . . . ?
O5 Pr N4 O12 13(7) . . . . ?
N2 Pr N4 O12 -1(7) . . . . ?
N3 Pr N4 O12 -160(7) . . . . ?
O2 Pr N4 O10 -168.3(4) . . . . ?
O1 Pr N4 O10 -2.4(4) 8_665 . . . ?
O3 Pr N4 O10 -88.1(4) . . . . ?
O11 Pr N4 O10 176.0(6) . . . . ?
O6 Pr N4 O10 106.1(7) . . . . ?
O7 Pr N4 O10 70.7(4) . . . . ?
O8 Pr N4 O10 119.0(4) . . . . ?
O5 Pr N4 O10 -92.0(5) . . . . ?
N2 Pr N4 O10 -106.5(8) . . . . ?
N3 Pr N4 O10 94.9(4) . . . . ?
O2 Pr N4 O11 15.7(4) . . . . ?
O1 Pr N4 O11 -178.4(4) 8_665 . . . ?
O3 Pr N4 O11 95.9(4) . . . . ?
O10 Pr N4 O11 -176.0(6) . . . . ?
O6 Pr N4 O11 -69.8(8) . . . . ?
O7 Pr N4 O11 -105.3(4) . . . . ?
O8 Pr N4 O11 -56.9(4) . . . . ?
O5 Pr N4 O11 92.0(4) . . . . ?
N2 Pr N4 O11 77.5(8) . . . . ?
N3 Pr N4 O11 -81.1(4) . . . . ?
O1 P1 C1 C2 -35.2(6) . . . . ?
C7 P1 C1 C2 89.4(6) . . . . ?
C18 P1 C1 C2 -156.2(5) . . . . ?
O1 P1 C1 C6 149.8(5) . . . . ?
C7 P1 C1 C6 -85.7(6) . . . . ?
C18 P1 C1 C6 28.7(6) . . . . ?
C6 C1 C2 C3 0.3(10) . . . . ?
P1 C1 C2 C3 -174.9(6) . . . . ?
C1 C2 C3 C4 0.3(12) . . . . ?
C2 C3 C4 C5 -1.4(13) . . . . ?
C3 C4 C5 C6 1.8(12) . . . . ?
C4 C5 C6 C1 -1.2(10) . . . . ?
C2 C1 C6 C5 0.1(10) . . . . ?
P1 C1 C6 C5 175.1(5) . . . . ?
O1 P1 C7 C12 152.2(5) . . . . ?
C1 P1 C7 C12 28.2(6) . . . . ?
C18 P1 C7 C12 -86.5(6) . . . . ?
O1 P1 C7 C8 -29.6(6) . . . . ?
C1 P1 C7 C8 -153.5(5) . . . . ?
C18 P1 C7 C8 91.8(6) . . . . ?
C12 C7 C8 C9 1.2(11) . . . . ?
P1 C7 C8 C9 -177.0(6) . . . . ?
C7 C8 C9 C10 -1.4(12) . . . . ?
C8 C9 C10 C11 1.6(12) . . . . ?
C9 C10 C11 C12 -1.6(12) . . . . ?
C10 C11 C12 C7 1.5(12) . . . . ?
C8 C7 C12 C11 -1.3(11) . . . . ?
P1 C7 C12 C11 177.0(6) . . . . ?
O3 N1 C13 C14 -179.8(6) . . . . ?
C17 N1 C13 C14 -0.3(9) . . . . ?
N1 C13 C14 C15 0.6(11) . . . . ?
C13 C14 C15 C16 -0.7(11) . . . . ?
C14 C15 C16 C17 0.6(11) . . . . ?
O3 N1 C17 C16 179.7(5) . . . . ?
C13 N1 C17 C16 0.2(8) . . . . ?
O3 N1 C17 C18 1.5(7) . . . . ?
C13 N1 C17 C18 -177.9(5) . . . . ?
C15 C16 C17 N1 -0.3(9) . . . . ?
C15 C16 C17 C18 177.7(6) . . . . ?
N1 C17 C18 C19 -138.3(5) . . . . ?
C16 C17 C18 C19 43.7(8) . . . . ?
N1 C17 C18 P1 101.3(5) . . . . ?
C16 C17 C18 P1 -76.7(6) . . . . ?
O1 P1 C18 C17 69.5(4) . . . . ?
C1 P1 C18 C17 -168.1(4) . . . . ?
C7 P1 C18 C17 -53.8(5) . . . . ?
O1 P1 C18 C19 -54.0(4) . . . . ?
C1 P1 C18 C19 68.3(4) . . . . ?
C7 P1 C18 C19 -177.3(4) . . . . ?
C17 C18 C19 C20 61.0(7) . . . . ?
P1 C18 C19 C20 -178.6(4) . . . . ?
C18 C19 C20 P2 63.7(6) . . . . ?
O2 P2 C20 C19 -70.5(5) . . . . ?
C21 P2 C20 C19 167.5(5) . . . . ?
C27 P2 C20 C19 52.7(5) . . . . ?
O2 P2 C21 C26 -19.4(12) . . . . ?
C27 P2 C21 C26 -142.2(12) . . . . ?
C20 P2 C21 C26 102.5(12) . . . . ?
O2 P2 C21 C22 155.9(6) . . . . ?
C27 P2 C21 C22 33.2(8) . . . . ?
C20 P2 C21 C22 -82.2(7) . . . . ?
C26 C21 C22 C23 -4.6(15) . . . . ?
P2 C21 C22 C23 179.8(7) . . . . ?
C21 C22 C23 C24 3.0(16) . . . . ?
C22 C23 C24 C25 -4(2) . . . . ?
C23 C24 C25 C26 7(3) . . . . ?
C22 C21 C26 C25 7(2) . . . . ?
P2 C21 C26 C25 -176.9(16) . . . . ?
C24 C25 C26 C21 -9(3) . . . . ?
O2 P2 C27 C32 -22.2(6) . . . . ?
C21 P2 C27 C32 100.3(5) . . . . ?
C20 P2 C27 C32 -145.1(5) . . . . ?
O2 P2 C27 C28 159.7(5) . . . . ?
C21 P2 C27 C28 -77.8(6) . . . . ?
C20 P2 C27 C28 36.7(6) . . . . ?
C32 C27 C28 C29 -3.1(9) . . . . ?
P2 C27 C28 C29 175.0(5) . . . . ?
C27 C28 C29 C30 1.6(11) . . . . ?
C28 C29 C30 C31 1.1(12) . . . . ?
C29 C30 C31 C32 -2.3(13) . . . . ?
C28 C27 C32 C31 1.9(10) . . . . ?
P2 C27 C32 C31 -176.2(5) . . . . ?
C30 C31 C32 C27 0.8(11) . . . . ?
